data_2207004
loop_
_publ_author_name
'Bu-Qin Jing'
'Lian-Zhi Li'
'Da-Qi Wang'
'Tao Xu'

_publ_section_title
;(2,2'-Bipyridine-\k^2^<i>N</i>,<i>N</i>')oxo(<i>N</i>-vanillylidenetyrosinato-\k^3^<i>O</i>,<i>N</i>,<i>O</i>')vanadium(IV)
 methanol solvate monohydrate
;
_journal_coeditor_code LH6492
_journal_issue 10
_journal_name_full 'Acta Crystallographica Section E'
_journal_page_first m2106
_journal_page_last m2108
_journal_paper_doi 10.1107/S1600536805029855
_journal_volume 61
_journal_year 2005
_chemical_formula_iupac 'C27 H23 N3 O6 V, C H4 O, H2 O'
_chemical_formula_moiety 'C27 H23 N3 O6 V, C H4 O, H2 O'
_chemical_formula_sum 'C28 H29 N3 O8 V'
_chemical_formula_weight 586.48
_chemical_name_systematic
;
(N-vanillylidenetyrosinato-\k^3^O,N,O')(2,2'-bipyridine-\k^2^N,N')
oxovanadium(IV) methanol solvate hydrate
;
_space_group_IT_number 14
_symmetry_cell_setting monoclinic
_symmetry_space_group_name_Hall '-P 2ybc'
_symmetry_space_group_name_H-M 'P 1 21/c 1'
_atom_sites_solution_hydrogens geom
_atom_sites_solution_primary direct
_atom_sites_solution_secondary difmap
_cell_angle_alpha 90.00
_cell_angle_beta 128.638(13)
_cell_angle_gamma 90.00
_cell_formula_units_Z 4
_cell_length_a 11.574(3)
_cell_length_b 20.210(5)
_cell_length_c 14.919(3)
_cell_measurement_reflns_used 2406
_cell_measurement_temperature 298(2)
_cell_measurement_theta_max 23.507
_cell_measurement_theta_min 2.2525
_cell_volume 2725.8(12)
_computing_cell_refinement 'SAINT (Siemens, 1996)'
_computing_data_collection 'SMART (Siemens, 1996)'
_computing_data_reduction SAINT
_computing_molecular_graphics 'SHELXTL (Siemens, 1996)'
_computing_publication_material SHELXTL
_computing_structure_refinement 'SHELXL97 (Sheldrick, 1997)'
_computing_structure_solution 'SHELXS97 (Sheldrick, 1997)'
_diffrn_ambient_temperature 298(2)
_diffrn_measured_fraction_theta_full 0.996
_diffrn_measured_fraction_theta_max 0.996
_diffrn_measurement_device_type 'Siemens SMART CCD area-detector'
_diffrn_measurement_method '\f and \w scans'
_diffrn_radiation_monochromator graphite
_diffrn_radiation_source 'fine-focus sealed tube'
_diffrn_radiation_type MoK\a
_diffrn_radiation_wavelength 0.71073
_diffrn_reflns_av_R_equivalents 0.0606
_diffrn_reflns_av_sigmaI/netI 0.0726
_diffrn_reflns_limit_h_max 12
_diffrn_reflns_limit_h_min -13
_diffrn_reflns_limit_k_max 23
_diffrn_reflns_limit_k_min -23
_diffrn_reflns_limit_l_max 17
_diffrn_reflns_limit_l_min -15
_diffrn_reflns_number 14191
_diffrn_reflns_theta_full 25.03
_diffrn_reflns_theta_max 25.03
_diffrn_reflns_theta_min 2.02
_exptl_absorpt_coefficient_mu 0.420
_exptl_absorpt_correction_T_max 0.9060
_exptl_absorpt_correction_T_min 0.8083
_exptl_absorpt_correction_type multi-scan
_exptl_absorpt_process_details '(SADABS; Sheldrick, 1996)'
_exptl_crystal_colour yellow
_exptl_crystal_density_diffrn 1.429
_exptl_crystal_density_method 'not measured'
_exptl_crystal_description block
_exptl_crystal_F_000 1220
_exptl_crystal_size_max 0.53
_exptl_crystal_size_mid 0.37
_exptl_crystal_size_min 0.24
_refine_diff_density_max 1.030
_refine_diff_density_min -0.372
_refine_ls_extinction_method none
_refine_ls_goodness_of_fit_ref 1.009
_refine_ls_hydrogen_treatment constr
_refine_ls_matrix_type full
_refine_ls_number_parameters 362
_refine_ls_number_reflns 4796
_refine_ls_number_restraints 0
_refine_ls_restrained_S_all 1.009
_refine_ls_R_factor_all 0.1175
_refine_ls_R_factor_gt 0.0598
_refine_ls_shift/su_max 0.001
_refine_ls_shift/su_mean 0.000
_refine_ls_structure_factor_coef Fsqd
_refine_ls_weighting_details 'calc w=1/[\s^2^(Fo^2^)+(0.0999P)^2^+2.8698P] where P=(Fo^2^+2Fc^2^)/3'
_refine_ls_weighting_scheme calc
_refine_ls_wR_factor_gt 0.1539
_refine_ls_wR_factor_ref 0.1983
_reflns_number_gt 2831
_reflns_number_total 4796
_reflns_threshold_expression I>2\s(I)
_cod_data_source_file lh6492.cif
_cod_data_source_block I
_cod_depositor_comments
;
The following automatic conversions were performed:
'_symmetry_cell_setting' value 'Monoclinic' changed to 'monoclinic'
according to '/home/saulius/struct/CIF-dictionaries/cif_core.dic'
dictionary named 'cif_core.dic' version 2.4.1 from 2010-06-29.

Automatic conversion script
Id: cif_fix_enum 1527 2010-12-29 10:47:43Z saulius 

The following automatic conversions were performed:

'_symmetry_cell_setting' value 'Monoclinic' changed to 'monoclinic'
according to /home/saulius/struct/CIF-dictionaries/cif_core.dic
dictionary named 'cif_core.dic' version 2.4.1 from 2010-06-29.

Automatic conversion script
Id: cif_fix_values 1715 2011-07-08 13:25:40Z adriana 
;
_cod_original_cell_volume 2725.8(11)
_cod_original_sg_symbol_H-M 'P 21/c'
_cod_database_code 2207004
_cod_database_fobs_code 2207004

loop_
_symmetry_equiv_pos_as_xyz
'x, y, z'
'-x, y+1/2, -z+1/2'
'-x, -y, -z'
'x, -y-1/2, z-1/2'

loop_
_atom_site_label
_atom_site_fract_x
_atom_site_fract_y
_atom_site_fract_z
_atom_site_U_iso_or_equiv
_atom_site_adp_type
_atom_site_calc_flag
_atom_site_refinement_flags
_atom_site_occupancy
_atom_site_type_symbol
V1 0.53446(8) 0.95911(4) 0.72169(6) 0.0311(3) Uani d . 1 V
O1 0.3858(3) 1.02760(15) 0.6847(3) 0.0405(8) Uani d . 1 O
O2 0.1539(4) 1.06097(17) 0.5520(3) 0.0520(10) Uani d . 1 O
O3 0.0381(5) 0.6937(2) 0.2552(4) 0.0839(14) Uani d . 1 O
H3 -0.0441 0.6838 0.2343 0.126 Uiso calc R 1 H
O4 0.6369(3) 0.87374(14) 0.7731(3) 0.0358(8) Uani d . 1 O
O5 0.8297(4) 0.78151(17) 0.9018(3) 0.0509(10) Uani d . 1 O
O6 0.5683(4) 0.98178(18) 0.6385(3) 0.0476(9) Uani d . 1 O
O7 0.7835(5) 0.6428(3) 0.1788(4) 0.0840(15) Uani d . 1 O
H7 0.7517 0.6254 0.2092 0.126 Uiso calc R 1 H
O8 0.1019(5) 0.5801(3) 0.1831(4) 0.0982(17) Uani d . 1 O
H29 0.0442 0.6050 0.1928 0.080 Uiso d R 1 H
H30 0.0272 0.5650 0.1128 0.080 Uiso d R 1 H
N1 0.3411(4) 0.90827(18) 0.6146(3) 0.0301(9) Uani d . 1 N
N2 0.7214(4) 1.01317(19) 0.8627(3) 0.0363(9) Uani d . 1 N
N3 0.5495(4) 0.94182(19) 0.8825(3) 0.0375(10) Uani d . 1 N
C1 0.2512(5) 1.0191(2) 0.5929(4) 0.0375(11) Uani d . 1 C
C2 0.2148(5) 0.9519(2) 0.5354(4) 0.0347(11) Uani d . 1 C
H2 0.1268 0.9341 0.5225 0.042 Uiso calc R 1 H
C3 0.1861(6) 0.9557(2) 0.4202(4) 0.0432(12) Uani d . 1 C
H3A 0.1083 0.9876 0.3708 0.052 Uiso calc R 1 H
H3B 0.2750 0.9706 0.4330 0.052 Uiso calc R 1 H
C4 0.1415(6) 0.8895(3) 0.3629(4) 0.0437(13) Uani d . 1 C
C5 0.0037(6) 0.8632(3) 0.3158(4) 0.0528(14) Uani d . 1 C
H5 -0.0656 0.8902 0.3100 0.063 Uiso calc R 1 H
C6 -0.0355(7) 0.7998(3) 0.2775(5) 0.0642(17) Uani d . 1 C
H6 -0.1287 0.7837 0.2470 0.077 Uiso calc R 1 H
C7 0.0653(7) 0.7609(3) 0.2849(5) 0.0549(15) Uani d . 1 C
C8 0.2017(7) 0.7830(3) 0.3267(5) 0.0586(16) Uani d . 1 C
H8 0.2672 0.7552 0.3286 0.070 Uiso calc R 1 H
C9 0.2428(7) 0.8496(3) 0.3676(5) 0.0546(15) Uani d . 1 C
H9 0.3354 0.8659 0.3966 0.066 Uiso calc R 1 H
C10 0.3210(5) 0.8456(2) 0.6120(4) 0.0342(11) Uani d . 1 C
H10 0.2243 0.8303 0.5601 0.041 Uiso calc R 1 H
C11 0.4326(5) 0.7974(2) 0.6810(4) 0.0337(11) Uani d . 1 C
C12 0.5852(5) 0.8136(2) 0.7596(4) 0.0310(10) Uani d . 1 C
C13 0.6859(5) 0.7616(2) 0.8258(4) 0.0346(11) Uani d . 1 C
C14 0.6386(6) 0.6975(2) 0.8120(4) 0.0423(12) Uani d . 1 C
H14 0.7071 0.6641 0.8561 0.051 Uiso calc R 1 H
C15 0.4886(6) 0.6819(3) 0.7324(5) 0.0489(14) Uani d . 1 C
H15 0.4573 0.6382 0.7225 0.059 Uiso calc R 1 H
C16 0.3884(6) 0.7312(2) 0.6692(4) 0.0440(13) Uani d . 1 C
H16 0.2884 0.7207 0.6171 0.053 Uiso calc R 1 H
C17 0.9292(6) 0.7370(3) 0.9916(5) 0.0616(17) Uani d . 1 C
H17A 1.0265 0.7559 1.0393 0.092 Uiso calc R 1 H
H17B 0.9308 0.6961 0.9596 0.092 Uiso calc R 1 H
H17C 0.8976 0.7288 1.0367 0.092 Uiso calc R 1 H
C18 0.8042(5) 1.0491(3) 0.8468(5) 0.0470(13) Uani d . 1 C
H18 0.7825 1.0477 0.7754 0.056 Uiso calc R 1 H
C19 0.9190(6) 1.0879(3) 0.9303(5) 0.0587(16) Uani d . 1 C
H19 0.9730 1.1127 0.9155 0.070 Uiso calc R 1 H
C20 0.9532(7) 1.0896(3) 1.0364(6) 0.0688(18) Uani d . 1 C
H20 1.0305 1.1159 1.0944 0.083 Uiso calc R 1 H
C21 0.8718(6) 1.0520(3) 1.0561(5) 0.0598(16) Uani d . 1 C
H21 0.8943 1.0520 1.1279 0.072 Uiso calc R 1 H
C22 0.7554(5) 1.0140(2) 0.9671(4) 0.0410(12) Uani d . 1 C
C23 0.6645(5) 0.9710(2) 0.9802(4) 0.0371(11) Uani d . 1 C
C24 0.6921(6) 0.9601(3) 1.0839(4) 0.0523(14) Uani d . 1 C
H24 0.7700 0.9817 1.1499 0.063 Uiso calc R 1 H
C25 0.6045(6) 0.9175(3) 1.0884(5) 0.0555(15) Uani d . 1 C
H25 0.6235 0.9089 1.1578 0.054(16) Uiso calc R 1 H
C26 0.4883(7) 0.8878(3) 0.9896(5) 0.0549(15) Uani d . 1 C
H26 0.4268 0.8588 0.9906 0.066 Uiso calc R 1 H
C27 0.4636(6) 0.9015(3) 0.8884(5) 0.0470(13) Uani d . 1 C
H27 0.3834 0.8816 0.8213 0.056 Uiso calc R 1 H
C28 0.6716(9) 0.6464(5) 0.0614(6) 0.114(3) Uani d . 1 C
H28A 0.7122 0.6392 0.0224 0.171 Uiso calc R 1 H
H28B 0.6264 0.6893 0.0419 0.171 Uiso calc R 1 H
H28C 0.5987 0.6131 0.0385 0.171 Uiso calc R 1 H

loop_
_atom_site_aniso_label
_atom_site_aniso_U_11
_atom_site_aniso_U_22
_atom_site_aniso_U_33
_atom_site_aniso_U_12
_atom_site_aniso_U_13
_atom_site_aniso_U_23
V1 0.0348(5) 0.0227(4) 0.0315(4) -0.0020(3) 0.0186(4) -0.0009(3)
O1 0.0402(19) 0.0281(19) 0.0344(18) 0.0007(15) 0.0141(16) -0.0058(14)
O2 0.046(2) 0.031(2) 0.057(2) 0.0101(17) 0.0217(19) -0.0014(17)
O3 0.102(4) 0.052(3) 0.098(3) -0.018(3) 0.062(3) -0.023(3)
O4 0.0354(18) 0.0234(18) 0.0458(19) -0.0024(14) 0.0240(16) -0.0011(14)
O5 0.0339(19) 0.040(2) 0.055(2) 0.0055(16) 0.0163(18) 0.0097(18)
O6 0.058(2) 0.046(2) 0.044(2) -0.0110(18) 0.0344(18) -0.0009(17)
O7 0.082(3) 0.109(4) 0.076(3) -0.026(3) 0.056(3) -0.014(3)
O8 0.074(3) 0.122(5) 0.080(3) 0.007(3) 0.039(3) -0.024(3)
N1 0.034(2) 0.023(2) 0.028(2) 0.0005(16) 0.0167(17) -0.0009(16)
N2 0.041(2) 0.025(2) 0.041(2) -0.0009(18) 0.0239(19) 0.0029(18)
N3 0.042(2) 0.032(2) 0.032(2) 0.0008(18) 0.021(2) -0.0015(18)
C1 0.044(3) 0.024(3) 0.039(3) 0.004(2) 0.023(3) 0.002(2)
C2 0.034(2) 0.024(3) 0.035(3) 0.001(2) 0.016(2) -0.001(2)
C3 0.051(3) 0.034(3) 0.036(3) 0.002(2) 0.023(2) 0.004(2)
C4 0.056(3) 0.036(3) 0.033(3) 0.000(3) 0.025(3) 0.001(2)
C5 0.053(3) 0.043(3) 0.042(3) -0.006(3) 0.020(3) -0.006(3)
C6 0.060(4) 0.059(4) 0.053(4) -0.008(3) 0.026(3) -0.009(3)
C7 0.065(4) 0.054(4) 0.043(3) -0.014(3) 0.032(3) -0.018(3)
C8 0.062(4) 0.060(4) 0.057(4) 0.010(3) 0.039(3) 0.003(3)
C9 0.070(4) 0.050(4) 0.047(3) 0.002(3) 0.038(3) -0.002(3)
C10 0.033(2) 0.030(3) 0.033(3) -0.002(2) 0.017(2) -0.002(2)
C11 0.038(3) 0.024(3) 0.036(3) 0.001(2) 0.022(2) 0.001(2)
C12 0.037(2) 0.024(2) 0.031(2) -0.001(2) 0.020(2) -0.0008(19)
C13 0.035(3) 0.030(3) 0.034(3) 0.002(2) 0.019(2) 0.004(2)
C14 0.049(3) 0.027(3) 0.047(3) 0.010(2) 0.029(3) 0.012(2)
C15 0.051(3) 0.023(3) 0.063(4) 0.000(2) 0.031(3) 0.003(2)
C16 0.039(3) 0.030(3) 0.050(3) -0.003(2) 0.022(3) 0.001(2)
C17 0.041(3) 0.058(4) 0.054(3) 0.005(3) 0.015(3) 0.012(3)
C18 0.043(3) 0.040(3) 0.050(3) -0.010(2) 0.025(3) -0.004(3)
C19 0.051(3) 0.045(4) 0.072(4) -0.016(3) 0.035(3) -0.008(3)
C20 0.048(4) 0.054(4) 0.073(5) -0.021(3) 0.023(3) -0.019(3)
C21 0.055(4) 0.057(4) 0.043(3) -0.012(3) 0.018(3) -0.013(3)
C22 0.038(3) 0.033(3) 0.037(3) 0.003(2) 0.016(2) -0.002(2)
C23 0.039(3) 0.036(3) 0.030(3) 0.006(2) 0.019(2) 0.000(2)
C24 0.054(3) 0.054(4) 0.032(3) 0.002(3) 0.018(3) -0.001(3)
C25 0.064(4) 0.064(4) 0.039(3) 0.011(3) 0.033(3) 0.015(3)
C26 0.065(4) 0.053(4) 0.064(4) 0.002(3) 0.049(3) 0.003(3)
C27 0.052(3) 0.044(3) 0.051(3) -0.003(3) 0.035(3) -0.007(3)
C28 0.110(6) 0.161(9) 0.074(6) -0.053(6) 0.059(5) -0.007(5)

loop_
_atom_type_symbol
_atom_type_description
_atom_type_scat_dispersion_real
_atom_type_scat_dispersion_imag
_atom_type_scat_source
C C 0.0033 0.0016 'International Tables Vol C Tables 4.2.6.8 and 6.1.1.4'
H H 0.0000 0.0000 'International Tables Vol C Tables 4.2.6.8 and 6.1.1.4'
N N 0.0061 0.0033 'International Tables Vol C Tables 4.2.6.8 and 6.1.1.4'
V V 0.3005 0.5294 'International Tables Vol C Tables 4.2.6.8 and 6.1.1.4'
O O 0.0106 0.0060 'International Tables Vol C Tables 4.2.6.8 and 6.1.1.4'

loop_
_geom_angle_atom_site_label_1
_geom_angle_atom_site_label_2
_geom_angle_atom_site_label_3
_geom_angle
_geom_angle_publ_flag
O6 V1 O4 100.14(17) y
O6 V1 O1 100.05(17) y
O4 V1 O1 157.62(14) y
O6 V1 N1 102.66(16) y
O4 V1 N1 87.87(14) y
O1 V1 N1 78.35(14) y
O6 V1 N2 91.69(17) y
O4 V1 N2 94.09(14) y
O1 V1 N2 94.89(14) y
N1 V1 N2 164.96(15) y
O6 V1 N3 163.24(17) y
O4 V1 N3 80.01(14) y
O1 V1 N3 83.44(14) y
N1 V1 N3 94.10(15) y
N2 V1 N3 71.63(15) y
C1 O1 V1 117.5(3) ?
C7 O3 H3 109.5 ?
C12 O4 V1 130.4(3) ?
C13 O5 C17 116.6(4) ?
C28 O7 H7 109.5 ?
H29 O8 H30 96.1 ?
C10 N1 C2 119.8(4) ?
C10 N1 V1 127.6(3) ?
C2 N1 V1 112.5(3) ?
C18 N2 C22 118.3(4) ?
C18 N2 V1 119.9(3) ?
C22 N2 V1 121.8(3) ?
C27 N3 C23 118.0(4) ?
C27 N3 V1 125.7(3) ?
C23 N3 V1 116.0(3) ?
O2 C1 O1 124.3(4) ?
O2 C1 C2 119.5(4) ?
O1 C1 C2 116.3(4) ?
N1 C2 C1 107.3(4) ?
N1 C2 C3 110.0(4) ?
C1 C2 C3 112.2(4) ?
N1 C2 H2 109.1 ?
C1 C2 H2 109.1 ?
C3 C2 H2 109.1 ?
C4 C3 C2 110.6(4) ?
C4 C3 H3A 109.5 ?
C2 C3 H3A 109.5 ?
C4 C3 H3B 109.5 ?
C2 C3 H3B 109.5 ?
H3A C3 H3B 108.1 ?
C5 C4 C9 118.0(5) ?
C5 C4 C3 120.8(5) ?
C9 C4 C3 120.8(5) ?
C6 C5 C4 123.5(6) ?
C6 C5 H5 118.3 ?
C4 C5 H5 118.3 ?
C7 C6 C5 118.0(6) ?
C7 C6 H6 121.0 ?
C5 C6 H6 121.0 ?
C6 C7 C8 122.8(6) ?
C6 C7 O3 121.7(6) ?
C8 C7 O3 115.4(6) ?
C7 C8 C9 119.1(6) ?
C7 C8 H8 120.5 ?
C9 C8 H8 120.5 ?
C4 C9 C8 118.6(6) ?
C4 C9 H9 120.7 ?
C8 C9 H9 120.7 ?
N1 C10 C11 126.0(4) ?
N1 C10 H10 117.0 ?
C11 C10 H10 117.0 ?
C16 C11 C12 119.5(4) ?
C16 C11 C10 117.8(4) ?
C12 C11 C10 122.7(4) ?
O4 C12 C13 118.9(4) ?
O4 C12 C11 123.6(4) ?
C13 C12 C11 117.5(4) ?
O5 C13 C14 124.7(4) ?
O5 C13 C12 113.9(4) ?
C14 C13 C12 121.4(4) ?
C13 C14 C15 120.6(4) ?
C13 C14 H14 119.7 ?
C15 C14 H14 119.7 ?
C16 C15 C14 119.4(5) ?
C16 C15 H15 120.3 ?
C14 C15 H15 120.3 ?
C15 C16 C11 121.5(5) ?
C15 C16 H16 119.2 ?
C11 C16 H16 119.2 ?
O5 C17 H17A 109.5 ?
O5 C17 H17B 109.5 ?
H17A C17 H17B 109.5 ?
O5 C17 H17C 109.5 ?
H17A C17 H17C 109.5 ?
H17B C17 H17C 109.5 ?
N2 C18 C19 123.2(5) ?
N2 C18 H18 118.4 ?
C19 C18 H18 118.4 ?
C18 C19 C20 118.9(6) ?
C18 C19 H19 120.6 ?
C20 C19 H19 120.6 ?
C19 C20 C21 119.3(6) ?
C19 C20 H20 120.4 ?
C21 C20 H20 120.4 ?
C20 C21 C22 119.0(6) ?
C20 C21 H21 120.5 ?
C22 C21 H21 120.5 ?
N2 C22 C21 121.4(5) ?
N2 C22 C23 115.4(4) ?
C21 C22 C23 123.2(5) ?
N3 C23 C24 121.4(5) ?
N3 C23 C22 114.8(4) ?
C24 C23 C22 123.8(5) ?
C25 C24 C23 119.6(5) ?
C25 C24 H24 120.2 ?
C23 C24 H24 120.2 ?
C24 C25 C26 119.0(5) ?
C24 C25 H25 120.5 ?
C26 C25 H25 120.5 ?
C25 C26 C27 119.0(5) ?
C25 C26 H26 120.5 ?
C27 C26 H26 120.5 ?
N3 C27 C26 122.9(5) ?
N3 C27 H27 118.5 ?
C26 C27 H27 118.5 ?
O7 C28 H28A 109.5 ?
O7 C28 H28B 109.5 ?
H28A C28 H28B 109.5 ?
O7 C28 H28C 109.5 ?
H28A C28 H28C 109.5 ?
H28B C28 H28C 109.5 ?

loop_
_geom_bond_atom_site_label_1
_geom_bond_atom_site_label_2
_geom_bond_distance
_geom_bond_publ_flag
V1 O6 1.584(3) y
V1 O4 1.958(3) y
V1 O1 1.999(3) y
V1 N1 2.037(4) y
V1 N2 2.149(4) y
V1 N3 2.321(4) y
O1 C1 1.291(6) ?
O2 C1 1.223(6) ?
O3 C7 1.402(7) ?
O3 H3 0.8200 ?
O4 C12 1.313(5) ?
O5 C13 1.364(5) ?
O5 C17 1.415(6) ?
O7 C28 1.384(8) ?
O7 H7 0.8200 ?
O8 H29 0.9170 ?
O8 H30 0.8990 ?
N1 C10 1.285(6) ?
N1 C2 1.468(5) ?
N2 C18 1.336(6) ?
N2 C22 1.348(6) ?
N3 C27 1.331(6) ?
N3 C23 1.349(6) ?
C1 C2 1.519(6) ?
C2 C3 1.534(6) ?
C2 H2 0.9800 ?
C3 C4 1.495(7) ?
C3 H3A 0.9700 ?
C3 H3B 0.9700 ?
C4 C5 1.386(7) ?
C4 C9 1.389(7) ?
C5 C6 1.360(8) ?
C5 H5 0.9300 ?
C6 C7 1.352(8) ?
C6 H6 0.9300 ?
C7 C8 1.360(8) ?
C8 C9 1.432(8) ?
C8 H8 0.9300 ?
C9 H9 0.9300 ?
C10 C11 1.420(6) ?
C10 H10 0.9300 ?
C11 C16 1.404(6) ?
C11 C12 1.420(6) ?
C12 C13 1.415(6) ?
C13 C14 1.370(7) ?
C14 C15 1.396(7) ?
C14 H14 0.9300 ?
C15 C16 1.365(7) ?
C15 H15 0.9300 ?
C16 H16 0.9300 ?
C17 H17A 0.9600 ?
C17 H17B 0.9600 ?
C17 H17C 0.9600 ?
C18 C19 1.365(7) ?
C18 H18 0.9300 ?
C19 C20 1.372(9) ?
C19 H19 0.9300 ?
C20 C21 1.378(9) ?
C20 H20 0.9300 ?
C21 C22 1.390(7) ?
C21 H21 0.9300 ?
C22 C23 1.470(7) ?
C23 C24 1.387(7) ?
C24 C25 1.364(8) ?
C24 H24 0.9300 ?
C25 C26 1.367(8) ?
C25 H25 0.9300 ?
C26 C27 1.378(7) ?
C26 H26 0.9300 ?
C27 H27 0.9300 ?
C28 H28A 0.9600 ?
C28 H28B 0.9600 ?
C28 H28C 0.9600 ?

loop_
_geom_hbond_atom_site_label_D
_geom_hbond_atom_site_label_H
_geom_hbond_atom_site_label_A
_geom_hbond_site_symmetry_A
_geom_hbond_distance_DH
_geom_hbond_distance_HA
_geom_hbond_distance_DA
_geom_hbond_angle_DHA
O8 H30 O2 2_545 0.90 2.00 2.872(6) 162.4
O8 H29 O3 . 0.92 2.04 2.821(7) 142.2
O7 H7 O4 4_575 0.82 2.06 2.819(5) 153.1
O3 H3 O7 1_455 0.82 1.81 2.617(6) 165.8

loop_
_geom_torsion_atom_site_label_1
_geom_torsion_atom_site_label_2
_geom_torsion_atom_site_label_3
_geom_torsion_atom_site_label_4
_geom_torsion
C4 C5 C6 C7 -0.7(9)
C5 C6 C7 C8 -1.4(9)
C6 C7 C8 C9 1.8(9)
